data_9000833
loop_
_publ_author_name
'Guggenheim, S.'

_publ_section_title
;
 Cation ordering in lepidolite
 type 2M(2)  from Radkovice
;
_journal_name_full 'American Mineralogist'
_journal_page_first 1221
_journal_page_last 1232
_journal_volume 66
_journal_year 1981
_chemical_formula_sum 'Al1.158 F K Li1.24 O11 Si3.492'
_chemical_name_mineral Lepidolite-2M2
_space_group_IT_number 15
_symmetry_space_group_name_Hall '-C 2yc'
_symmetry_space_group_name_H-M 'C 1 2/c 1'
_cell_angle_alpha 90
_cell_angle_beta 99.48
_cell_angle_gamma 90
_cell_formula_units_Z 4
_cell_length_a 9.023
_cell_length_b 5.197
_cell_length_c 20.171
_cell_volume 932.952
_database_code_amcsd 0000850
_exptl_crystal_density_diffrn 2.649
_cod_original_formula_sum 'K Li1.24 Al1.158 Si3.492 O11 F'
_cod_database_code 9000833

loop_
_space_group_symop_operation_xyz
x,y,z
1/2+x,1/2+y,z
x,-y,1/2+z
1/2+x,1/2-y,1/2+z
-x,y,1/2-z
1/2-x,1/2+y,1/2-z
-x,-y,-z
1/2-x,1/2-y,-z

loop_
_atom_site_aniso_label
_atom_site_aniso_U_11
_atom_site_aniso_U_22
_atom_site_aniso_U_33
_atom_site_aniso_U_12
_atom_site_aniso_U_13
_atom_site_aniso_U_23
K 0.02203 0.02080 0.02326 0.00000 0.00296 0.00000
Li1 0.01204 0.00958 0.00983 0.00070 0.00359 0.00262
Al1_1 0.00843 0.00780 0.01003 -0.00047 0.00161 -0.00005
Li2 0.00843 0.00780 0.01003 -0.00047 0.00161 -0.00005
Si1 0.00730 0.00602 0.00880 -0.00056 0.00135 -0.00016
Al1_2 0.00730 0.00602 0.00880 -0.00056 0.00135 -0.00016
Si2 0.00658 0.00670 0.00874 -0.00019 0.00152 0.00000
Al2 0.00658 0.00670 0.00874 -0.00019 0.00152 0.00000
O1 0.02287 0.01163 0.00802 0.00141 0.00090 -0.00052
O2 0.01605 0.01806 0.00862 0.00539 0.00063 0.00016
O3 0.02408 0.04570 0.01223 -0.01945 0.00332 0.00105
F3 0.02408 0.04570 0.01223 -0.01945 0.00332 0.00105
O4 0.02046 0.01341 0.01805 -0.00750 0.00386 0.00000
O5 0.02167 0.01341 0.01464 0.00656 0.00063 -0.00136
O6 0.00963 0.02531 0.01725 -0.00070 0.00359 0.00105

loop_
_atom_site_label
_atom_site_fract_x
_atom_site_fract_y
_atom_site_fract_z
_atom_site_occupancy
K 0.50000 0.40970 0.25000 1.00000
Li1 0.25000 0.25000 0.00000 1.00000
Al1_1 0.58561 0.24370 0.00005 0.32500
Li2 0.58561 0.24370 0.00005 0.12000
Si1 0.79426 0.40780 0.13397 0.87300
Al1_2 0.79426 0.40780 0.13397 0.12700
Si2 0.12556 0.41360 0.13394 0.87300
Al2 0.12556 0.41360 0.13394 0.12700
O1 0.76760 0.39370 0.05270 1.00000
O2 0.09050 0.42610 0.05283 1.00000
O3 0.44680 0.42910 0.04923 0.50000
F3 0.44680 0.42910 0.04923 0.50000
O4 0.70580 0.17740 0.16634 1.00000
O5 0.23800 0.17850 0.16219 1.00000
O6 0.97160 0.37870 0.16611 1.00000

loop_
_cod_changelog_entry_id
_cod_changelog_entry_author
_cod_changelog_entry_date
_cod_changelog_entry_text
1
;cod-tools version 3.10.1
Id: cif_fix_AMCSD_atom_labels 10224 2024-08-07 11:09:31Z saulius
;
2024-08-07T19:38:06+03:00
;Changed the following '_atom_site_label' values:
the first duplicated label 'Al1'  converted to 'Al1_1'
duplicated label 'Al1' at index 5 converted to 'Al1_2'
;

loop_
_cod_related_entry_id
_cod_related_entry_database
_cod_related_entry_code
1 AMCSD 0000850
